data_1544046
loop_
_publ_author_name
'Ya-Guang Sun'
'Xin Gao'
'Gang Xiong'
'Wen-Hui Zong'
'Fu Ding'
'Zhen-He Xu'
'Shu-Ju Wang'
'Li-Xin You'
'Bao-Yi Ren'
'En-Jun Gao'

_publ_section_title
;
 Four 3d-4d heterometallic coordination polymers based on
 1,2,3-triazole-4,5-dicarboxylate: Synthesis, structures, and magnetic
 properties
;
_journal_name_full 'Inorganica Chimica Acta'
_journal_page_first 497
_journal_page_last 502
_journal_paper_doi 10.1016/j.ica.2013.09.039
_journal_volume 409B
_journal_year 2014
_chemical_formula_sum 'C8 H8 Ag2 Co N6 O11'
_chemical_formula_weight 638.87
_space_group_IT_number 2
_symmetry_cell_setting monoclinic
_symmetry_space_group_name_Hall '-P 1'
_symmetry_space_group_name_H-M 'P -1'
_atom_sites_solution_hydrogens geom
_atom_sites_solution_primary direct
_atom_sites_solution_secondary difmap
_cell_angle_alpha 74.19(3)
_cell_angle_beta 89.09(3)
_cell_angle_gamma 88.70(3)
_cell_formula_units_Z 2
_cell_length_a 6.2376(12)
_cell_length_b 8.6655(17)
_cell_length_c 14.490(3)
_cell_measurement_reflns_used 2640
_cell_measurement_temperature 293(2)
_cell_measurement_theta_max 25.00
_cell_measurement_theta_min 2.44
_cell_volume 753.4(3)
_computing_cell_refinement 'Bruker XSCANS'
_computing_data_collection 'Bruker XSCANS'
_computing_data_reduction 'Bruker SHELXTL'
_computing_molecular_graphics 'Bruker SHELXTL'
_computing_publication_material 'Bruker SHELXTL'
_computing_structure_refinement 'SHELXL-97 (Sheldrick, 1997)'
_computing_structure_solution 'SHELXS-97 (Sheldrick, 1990)'
_diffrn_ambient_temperature 293(2)
_diffrn_detector_area_resol_mean 0
_diffrn_measured_fraction_theta_full 0.994
_diffrn_measured_fraction_theta_max 0.994
_diffrn_measurement_device_type 'Bruker P4'
_diffrn_measurement_method '\w scans'
_diffrn_radiation_monochromator graphite
_diffrn_radiation_source 'fine-focus sealed tube'
_diffrn_radiation_type MoK\a
_diffrn_radiation_wavelength 0.71073
_diffrn_reflns_av_R_equivalents 0.0311
_diffrn_reflns_av_sigmaI/netI 0.0456
_diffrn_reflns_limit_h_max 7
_diffrn_reflns_limit_h_min -7
_diffrn_reflns_limit_k_max 10
_diffrn_reflns_limit_k_min -10
_diffrn_reflns_limit_l_max 17
_diffrn_reflns_limit_l_min -16
_diffrn_reflns_number 6089
_diffrn_reflns_theta_full 25.00
_diffrn_reflns_theta_max 25.00
_diffrn_reflns_theta_min 2.44
_diffrn_standards_decay_% 0
_diffrn_standards_interval_count 0
_diffrn_standards_interval_time 0
_diffrn_standards_number 0
_exptl_absorpt_coefficient_mu 3.744
_exptl_absorpt_correction_T_max 0.5214
_exptl_absorpt_correction_T_min 0.3997
_exptl_absorpt_correction_type multi-scan
_exptl_absorpt_process_details SADABS
_exptl_crystal_colour 0
_exptl_crystal_density_diffrn 2.816
_exptl_crystal_density_method 'not measured'
_exptl_crystal_description 0
_exptl_crystal_F_000 614
_exptl_crystal_size_max 0.30
_exptl_crystal_size_mid 0.20
_exptl_crystal_size_min 0.20
_refine_diff_density_max 0.698
_refine_diff_density_min -0.675
_refine_diff_density_rms 0.137
_refine_ls_goodness_of_fit_ref 1.041
_refine_ls_matrix_type full
_refine_ls_number_parameters 279
_refine_ls_number_reflns 2640
_refine_ls_number_restraints 9
_refine_ls_restrained_S_all 1.040
_refine_ls_R_factor_all 0.0458
_refine_ls_R_factor_gt 0.0325
_refine_ls_shift/su_max 0.000
_refine_ls_shift/su_mean 0.000
_refine_ls_structure_factor_coef Fsqd
_refine_ls_weighting_details 'calc w=1/[\s^2^(Fo^2^)+(0.0322P)^2^+0.0000P] where P=(Fo^2^+2Fc^2^)/3'
_refine_ls_weighting_scheme calc
_refine_ls_wR_factor_gt 0.0623
_refine_ls_wR_factor_ref 0.0677
_reflns_number_gt 2069
_reflns_number_total 2640
_reflns_threshold_expression >2sigma(I)
_cod_data_source_file ICA-2014-409B-497-502-1.cif
_cod_data_source_block 612e
_cod_depositor_comments
;
The following automatic conversions were performed:

'_symmetry_cell_setting' value 'Monoclinic' changed to 'monoclinic'
according to the built-in table from CIF Core dictionary named
'cif_core.dic' version 2.4.1 from 2010-06-29.

'_exptl_absorpt_correction_type' value 'MULTI-SCAN' changed to
'multi-scan' according to the built-in table from CIF Core dictionary
named 'cif_core.dic' version 2.4.1 from 2010-06-29.

Automatic conversion script
Id: cif_fix_values 4624 2016-04-14 12:54:50Z antanas 

The following automatic conversions were performed:

'_journal_paper_doi' value
'http://dx.doi.org/10.1016/j.ica.2013.09.039' was changed to
'10.1016/j.ica.2013.09.039'.

Automatic conversion script
Id: cif_fix_values 6433 2018-09-21 13:16:33Z andrius 
;
_cod_original_sg_symbol_H-M P-1
_cod_database_code 1544046

loop_
_symmetry_equiv_pos_as_xyz
'x, y, z'
'-x, -y, -z'

loop_
_atom_site_label
_atom_site_type_symbol
_atom_site_fract_x
_atom_site_fract_y
_atom_site_fract_z
_atom_site_U_iso_or_equiv
_atom_site_adp_type
_atom_site_occupancy
_atom_site_symmetry_multiplicity
_atom_site_calc_flag
_atom_site_refinement_flags
_atom_site_disorder_assembly
_atom_site_disorder_group
N5 N 0.6692(6) 0.7924(5) 0.5804(3) 0.0220(9) Uani 1 1 d . . .
Ag1 Ag 0.28870(7) 0.50315(5) 1.23817(3) 0.03087(14) Uani 1 1 d . . .
Ag2 Ag 0.37586(7) 0.93070(5) 0.61106(3) 0.02945(13) Uani 1 1 d . . .
Co1 Co 0.46791(10) 1.05919(7) 0.85514(5) 0.01562(16) Uani 1 1 d . . .
O1 O 0.3652(6) 0.8933(4) 0.7790(2) 0.0235(8) Uani 1 1 d . . .
O2 O 0.2658(6) 0.6418(4) 0.7965(2) 0.0281(9) Uani 1 1 d . . .
O3 O 0.1814(6) 0.4101(4) 0.9360(3) 0.0281(9) Uani 1 1 d . . .
H3 H 0.2229 0.4856 0.8924 0.042 Uiso 1 1 calc R . .
O4 O 0.1908(6) 0.3397(4) 1.0957(3) 0.0288(9) Uani 1 1 d . . .
O5 O 1.0930(6) 0.4205(4) 0.6854(3) 0.0291(9) Uani 1 1 d . . .
O6 O 1.3048(6) 0.5320(5) 0.5640(3) 0.0340(10) Uani 1 1 d . . .
H6 H 1.2985 0.6057 0.5145 0.051 Uiso 1 1 calc R . .
O7 O 1.2884(5) 0.7662(5) 0.4180(2) 0.0315(9) Uani 1 1 d . . .
O8 O 1.0521(6) 0.9524(4) 0.3431(2) 0.0316(9) Uani 1 1 d . . .
O9 O 0.4711(6) 1.2456(4) 0.7328(2) 0.0261(8) Uani 1 1 d D . .
O10 O 0.1543(5) 1.1289(5) 0.8831(3) 0.0301(9) Uani 1 1 d D . .
O11 O 0.7862(5) 0.9868(4) 0.8301(2) 0.0206(8) Uani 1 1 d D . .
N1 N 0.3385(6) 0.6484(5) 1.0915(3) 0.0170(9) Uani 1 1 d . . .
N2 N 0.4107(6) 0.7983(4) 1.0623(3) 0.0161(9) Uani 1 1 d . . .
N3 N 0.4097(6) 0.8487(4) 0.9666(3) 0.0131(8) Uani 1 1 d . . .
N4 N 0.7866(6) 0.6683(5) 0.6278(3) 0.0201(9) Uani 1 1 d . . .
N6 N 0.7720(6) 0.8663(5) 0.4977(3) 0.0208(9) Uani 1 1 d . . .
C1 C 0.3334(7) 0.7290(5) 0.9345(3) 0.0144(10) Uani 1 1 d . . .
C2 C 0.2918(7) 0.6025(6) 1.0134(3) 0.0174(11) Uani 1 1 d . . .
C3 C 0.3188(7) 0.7574(6) 0.8294(3) 0.0175(11) Uani 1 1 d . . .
C4 C 0.2170(8) 0.4386(6) 1.0178(4) 0.0228(12) Uani 1 1 d . . .
C5 C 0.9690(7) 0.6613(6) 0.5777(3) 0.0174(11) Uani 1 1 d . . .
C6 C 0.9583(8) 0.7871(6) 0.4949(3) 0.0168(10) Uani 1 1 d . . .
C7 C 1.1075(8) 0.8413(6) 0.4108(3) 0.0214(12) Uani 1 1 d . . .
C8 C 1.1273(8) 0.5296(6) 0.6132(4) 0.0223(12) Uani 1 1 d . . .
H11A H 0.833(9) 0.999(5) 0.7730(15) 0.042(18) Uiso 1 1 d D . .
H10B H 0.034(4) 1.091(6) 0.875(4) 0.040(18) Uiso 1 1 d D . .
H9A H 0.349(5) 1.285(7) 0.715(4) 0.06(2) Uiso 1 1 d D . .
H9B H 0.533(8) 1.229(8) 0.683(3) 0.07(3) Uiso 1 1 d D . .
H11B H 0.808(9) 0.888(2) 0.858(3) 0.035(17) Uiso 1 1 d D . .
H10A H 0.128(9) 1.222(4) 0.889(7) 0.15(4) Uiso 1 1 d D . .

loop_
_atom_site_aniso_label
_atom_site_aniso_U_11
_atom_site_aniso_U_22
_atom_site_aniso_U_33
_atom_site_aniso_U_23
_atom_site_aniso_U_13
_atom_site_aniso_U_12
N5 0.025(2) 0.020(2) 0.015(2) 0.0060(18) 0.0031(19) 0.0061(19)
Ag1 0.0391(3) 0.0258(2) 0.0200(2) 0.00654(17) 0.00769(19) -0.00262(19)
Ag2 0.0331(2) 0.0318(3) 0.0179(2) 0.00142(18) 0.00093(19) 0.01220(19)
Co1 0.0189(3) 0.0130(3) 0.0135(3) -0.0013(3) 0.0013(3) -0.0010(3)
O1 0.034(2) 0.023(2) 0.0133(18) -0.0040(15) -0.0010(16) -0.0033(16)
O2 0.039(2) 0.029(2) 0.021(2) -0.0150(17) 0.0008(18) -0.0076(18)
O3 0.027(2) 0.021(2) 0.038(2) -0.0107(18) 0.0048(19) -0.0038(17)
O4 0.029(2) 0.0143(19) 0.039(2) 0.0004(17) 0.0028(18) -0.0019(16)
O5 0.028(2) 0.023(2) 0.027(2) 0.0074(17) 0.0026(17) 0.0060(16)
O6 0.028(2) 0.035(2) 0.030(2) 0.0053(18) 0.0065(19) 0.0103(18)
O7 0.021(2) 0.044(2) 0.022(2) 0.0021(18) 0.0053(17) 0.0107(18)
O8 0.033(2) 0.034(2) 0.020(2) 0.0052(18) 0.0079(18) 0.0052(18)
O9 0.027(2) 0.026(2) 0.020(2) 0.0030(16) 0.0024(17) 0.0067(18)
O10 0.017(2) 0.026(2) 0.050(3) -0.016(2) 0.0011(19) -0.0030(17)
O11 0.0244(19) 0.017(2) 0.018(2) -0.0004(15) 0.0044(17) 0.0006(16)
N1 0.018(2) 0.015(2) 0.015(2) 0.0005(17) 0.0003(18) -0.0010(17)
N2 0.018(2) 0.013(2) 0.015(2) -0.0013(17) 0.0055(18) -0.0025(17)
N3 0.017(2) 0.010(2) 0.012(2) -0.0034(16) 0.0003(17) 0.0007(16)
N4 0.022(2) 0.020(2) 0.015(2) 0.0009(18) 0.0016(19) -0.0008(19)
N6 0.022(2) 0.021(2) 0.014(2) 0.0037(18) -0.0010(19) 0.0044(19)
C1 0.012(2) 0.013(2) 0.018(3) -0.004(2) 0.002(2) 0.0016(19)
C2 0.012(2) 0.016(3) 0.023(3) -0.004(2) 0.006(2) -0.005(2)
C3 0.016(2) 0.019(3) 0.019(3) -0.008(2) 0.001(2) 0.005(2)
C4 0.011(2) 0.020(3) 0.036(3) -0.005(3) 0.003(2) 0.003(2)
C5 0.012(2) 0.018(3) 0.020(3) -0.001(2) -0.001(2) 0.003(2)
C6 0.020(3) 0.019(3) 0.010(2) -0.001(2) 0.001(2) 0.000(2)
C7 0.024(3) 0.026(3) 0.015(3) -0.006(2) 0.001(2) -0.009(2)
C8 0.023(3) 0.022(3) 0.021(3) -0.004(2) 0.001(2) -0.001(2)

loop_
_atom_type_symbol
_atom_type_description
_atom_type_scat_dispersion_real
_atom_type_scat_dispersion_imag
_atom_type_scat_source
C C 0.0033 0.0016 'International Tables Vol C Tables 4.2.6.8 and 6.1.1.4'
H H 0.0000 0.0000 'International Tables Vol C Tables 4.2.6.8 and 6.1.1.4'
Ag Ag -0.8971 1.1015 'International Tables Vol C Tables 4.2.6.8 and 6.1.1.4'
Co Co 0.3494 0.9721 'International Tables Vol C Tables 4.2.6.8 and 6.1.1.4'
N N 0.0061 0.0033 'International Tables Vol C Tables 4.2.6.8 and 6.1.1.4'
O O 0.0106 0.0060 'International Tables Vol C Tables 4.2.6.8 and 6.1.1.4'

loop_
_geom_angle_atom_site_label_1
_geom_angle_atom_site_label_2
_geom_angle_atom_site_label_3
_geom_angle
_geom_angle_site_symmetry_1
_geom_angle_site_symmetry_3
N4 N5 N6 109.0(4) . .
N4 N5 Ag2 136.7(3) . .
N6 N5 Ag2 113.4(3) . .
N4 Ag1 N1 170.27(15) 2_667 .
N6 Ag2 N5 123.06(14) 2_676 .
N6 Ag2 O1 125.90(13) 2_676 .
N5 Ag2 O1 106.33(14) . .
O9 Co1 N2 92.33(15) . 2_677
O9 Co1 O10 88.82(16) . .
N2 Co1 O10 89.91(15) 2_677 .
O9 Co1 N3 167.52(15) . .
N2 Co1 N3 98.73(14) 2_677 .
O10 Co1 N3 85.46(16) . .
O9 Co1 O11 92.26(15) . .
N2 Co1 O11 89.40(14) 2_677 .
O10 Co1 O11 178.74(16) . .
N3 Co1 O11 93.61(14) . .
O9 Co1 O1 92.28(14) . .
N2 Co1 O1 173.98(15) 2_677 .
O10 Co1 O1 94.04(14) . .
N3 Co1 O1 77.10(13) . .
O11 Co1 O1 86.57(13) . .
C3 O1 Co1 115.8(3) . .
C3 O1 Ag2 116.8(3) . .
Co1 O1 Ag2 126.84(15) . .
C4 O3 H3 109.5 . .
C8 O6 H6 109.5 . .
Co1 O9 H9A 115(4) . .
Co1 O9 H9B 118(4) . .
H9A O9 H9B 105.8(17) . .
Co1 O10 H10B 131(3) . .
Co1 O10 H10A 121(4) . .
H10B O10 H10A 105.9(18) . .
Co1 O11 H11A 120(4) . .
Co1 O11 H11B 111(3) . .
H11A O11 H11B 104.8(16) . .
C2 N1 N2 107.6(4) . .
C2 N1 Ag1 124.5(3) . .
N2 N1 Ag1 127.8(3) . .
N3 N2 N1 109.8(3) . .
N3 N2 Co1 121.4(3) . 2_677
N1 N2 Co1 128.7(3) . 2_677
N2 N3 C1 107.4(4) . .
N2 N3 Co1 139.5(3) . .
C1 N3 Co1 112.9(3) . .
N5 N4 C5 108.9(4) . .
N5 N4 Ag1 127.9(3) . 2_667
C5 N4 Ag1 123.2(3) . 2_667
C6 N6 N5 107.8(4) . .
C6 N6 Ag2 130.0(3) . 2_676
N5 N6 Ag2 122.0(3) . 2_676
N3 C1 C2 107.4(4) . .
N3 C1 C3 117.1(4) . .
C2 C1 C3 135.4(4) . .
N1 C2 C1 107.7(4) . .
N1 C2 C4 122.9(4) . .
C1 C2 C4 129.4(5) . .
O1 C3 O2 124.5(4) . .
O1 C3 C1 116.9(4) . .
O2 C3 C1 118.6(4) . .
O4 C4 O3 123.7(5) . .
O4 C4 C2 120.2(5) . .
O3 C4 C2 116.1(5) . .
N4 C5 C6 106.8(4) . .
N4 C5 C8 120.2(4) . .
C6 C5 C8 132.9(4) . .
N6 C6 C5 107.4(4) . .
N6 C6 C7 120.1(4) . .
C5 C6 C7 132.5(4) . .
O8 C7 O7 125.4(5) . .
O8 C7 C6 119.1(5) . .
O7 C7 C6 115.5(4) . .
O5 C8 O6 120.8(5) . .
O5 C8 C5 121.5(4) . .
O6 C8 C5 117.7(4) . .

loop_
_geom_bond_atom_site_label_1
_geom_bond_atom_site_label_2
_geom_bond_distance
_geom_bond_site_symmetry_2
N5 N4 1.320(6) .
N5 N6 1.355(5) .
N5 Ag2 2.268(4) .
Ag1 N4 2.151(4) 2_667
Ag1 N1 2.176(4) .
Ag2 N6 2.212(4) 2_676
Ag2 O1 2.365(3) .
Co1 O9 2.047(4) .
Co1 N2 2.099(4) 2_677
Co1 O10 2.100(3) .
Co1 N3 2.115(4) .
Co1 O11 2.124(3) .
Co1 O1 2.150(3) .
O1 C3 1.243(6) .
O2 C3 1.273(5) .
O3 C4 1.298(6) .
O3 H3 0.8200 .
O4 C4 1.228(6) .
O5 C8 1.224(6) .
O6 C8 1.305(5) .
O6 H6 0.8200 .
O7 C7 1.281(6) .
O8 C7 1.220(6) .
O9 H9A 0.847(10) .
O9 H9B 0.849(10) .
O10 H10B 0.847(10) .
O10 H10A 0.847(10) .
O11 H11A 0.852(10) .
O11 H11B 0.849(10) .
N1 C2 1.337(6) .
N1 N2 1.338(5) .
N2 N3 1.334(5) .
N2 Co1 2.099(4) 2_677
N3 C1 1.346(5) .
N4 C5 1.349(6) .
N4 Ag1 2.151(4) 2_667
N6 C6 1.341(6) .
N6 Ag2 2.212(4) 2_676
C1 C2 1.377(6) .
C1 C3 1.479(6) .
C2 C4 1.489(6) .
C5 C6 1.385(7) .
C5 C8 1.479(7) .
C6 C7 1.498(6) .

loop_
_geom_torsion_atom_site_label_1
_geom_torsion_atom_site_label_2
_geom_torsion_atom_site_label_3
_geom_torsion_atom_site_label_4
_geom_torsion
_geom_torsion_site_symmetry_1
_geom_torsion_site_symmetry_2
_geom_torsion_site_symmetry_3
_geom_torsion_site_symmetry_4
N4 N5 Ag2 N6 -178.1(4) . . . 2_676
N6 N5 Ag2 N6 13.7(5) . . . 2_676
N4 N5 Ag2 O1 25.1(5) . . . .
N6 N5 Ag2 O1 -143.2(3) . . . .
O9 Co1 O1 C3 -173.0(3) . . . .
N2 Co1 O1 C3 46.9(14) 2_677 . . .
O10 Co1 O1 C3 -84.0(4) . . . .
N3 Co1 O1 C3 0.4(3) . . . .
O11 Co1 O1 C3 94.9(3) . . . .
O9 Co1 O1 Ag2 15.8(2) . . . .
N2 Co1 O1 Ag2 -124.3(12) 2_677 . . .
O10 Co1 O1 Ag2 104.8(2) . . . .
N3 Co1 O1 Ag2 -170.8(2) . . . .
O11 Co1 O1 Ag2 -76.3(2) . . . .
N6 Ag2 O1 C3 133.4(3) 2_676 . . .
N5 Ag2 O1 C3 -70.6(4) . . . .
N6 Ag2 O1 Co1 -55.5(3) 2_676 . . .
N5 Ag2 O1 Co1 100.5(2) . . . .
N4 Ag1 N1 C2 -6.1(11) 2_667 . . .
N4 Ag1 N1 N2 170.9(7) 2_667 . . .
C2 N1 N2 N3 0.3(5) . . . .
Ag1 N1 N2 N3 -177.2(3) . . . .
C2 N1 N2 Co1 -175.6(3) . . . 2_677
Ag1 N1 N2 Co1 6.9(6) . . . 2_677
N1 N2 N3 C1 0.6(5) . . . .
Co1 N2 N3 C1 176.8(3) 2_677 . . .
N1 N2 N3 Co1 174.6(3) . . . .
Co1 N2 N3 Co1 -9.1(6) 2_677 . . .
O9 Co1 N3 N2 -144.3(6) . . . .
N2 Co1 N3 N2 7.9(5) 2_677 . . .
O10 Co1 N3 N2 -81.3(5) . . . .
O11 Co1 N3 N2 97.8(4) . . . .
O1 Co1 N3 N2 -176.5(5) . . . .
O9 Co1 N3 C1 29.5(8) . . . .
N2 Co1 N3 C1 -178.3(3) 2_677 . . .
O10 Co1 N3 C1 92.5(3) . . . .
O11 Co1 N3 C1 -88.4(3) . . . .
O1 Co1 N3 C1 -2.7(3) . . . .
N6 N5 N4 C5 1.1(6) . . . .
Ag2 N5 N4 C5 -167.4(4) . . . .
N6 N5 N4 Ag1 -177.9(3) . . . 2_667
Ag2 N5 N4 Ag1 13.5(7) . . . 2_667
N4 N5 N6 C6 -0.9(5) . . . .
Ag2 N5 N6 C6 170.6(3) . . . .
N4 N5 N6 Ag2 175.0(3) . . . 2_676
Ag2 N5 N6 Ag2 -13.6(4) . . . 2_676
N2 N3 C1 C2 -1.2(5) . . . .
Co1 N3 C1 C2 -177.0(3) . . . .
N2 N3 C1 C3 -179.6(4) . . . .
Co1 N3 C1 C3 4.6(5) . . . .
N2 N1 C2 C1 -1.0(5) . . . .
Ag1 N1 C2 C1 176.6(3) . . . .
N2 N1 C2 C4 176.9(4) . . . .
Ag1 N1 C2 C4 -5.6(6) . . . .
N3 C1 C2 N1 1.4(5) . . . .
C3 C1 C2 N1 179.4(5) . . . .
N3 C1 C2 C4 -176.3(4) . . . .
C3 C1 C2 C4 1.7(9) . . . .
Co1 O1 C3 O2 -176.2(3) . . . .
Ag2 O1 C3 O2 -4.1(6) . . . .
Co1 O1 C3 C1 1.9(5) . . . .
Ag2 O1 C3 C1 174.0(3) . . . .
N3 C1 C3 O1 -4.5(6) . . . .
C2 C1 C3 O1 177.6(5) . . . .
N3 C1 C3 O2 173.8(4) . . . .
C2 C1 C3 O2 -4.1(8) . . . .
N1 C2 C4 O4 1.7(7) . . . .
C1 C2 C4 O4 179.1(5) . . . .
N1 C2 C4 O3 -178.8(4) . . . .
C1 C2 C4 O3 -1.4(7) . . . .
N5 N4 C5 C6 -0.9(5) . . . .
Ag1 N4 C5 C6 178.2(3) 2_667 . . .
N5 N4 C5 C8 -177.9(4) . . . .
Ag1 N4 C5 C8 1.2(6) 2_667 . . .
N5 N6 C6 C5 0.3(5) . . . .
Ag2 N6 C6 C5 -175.1(3) 2_676 . . .
N5 N6 C6 C7 179.7(4) . . . .
Ag2 N6 C6 C7 4.3(7) 2_676 . . .
N4 C5 C6 N6 0.3(5) . . . .
C8 C5 C6 N6 176.8(5) . . . .
N4 C5 C6 C7 -178.9(5) . . . .
C8 C5 C6 C7 -2.4(10) . . . .
N6 C6 C7 O8 -3.9(7) . . . .
C5 C6 C7 O8 175.3(5) . . . .
N6 C6 C7 O7 174.8(4) . . . .
C5 C6 C7 O7 -6.0(8) . . . .
N4 C5 C8 O5 3.6(8) . . . .
C6 C5 C8 O5 -172.5(5) . . . .
N4 C5 C8 O6 -177.3(4) . . . .
C6 C5 C8 O6 6.6(8) . . . .
